data_7062118
loop_
_publ_author_name
'Harmalkar, Sarvesh S.'
'Chari, Vishnu R.'
'Kunkalekar, Rohan K.'
'Dhuri, Sunder N.'

_publ_section_title
;
 Structure--function correlation of mononuclear nonheme copper(ii)
 compounds based on a ligand backbone effect and phenoxazinone synthase
 activity
;
_journal_issue 4
_journal_name_full 'New Journal of Chemistry'
_journal_page_first 1852
_journal_page_last 1860
_journal_paper_doi 10.1039/D2NJ04859K
_journal_volume 47
_journal_year 2023
_chemical_formula_sum 'C24 H25 Cl2 Cu N5 O8'
_chemical_formula_weight 645.94
_space_group_crystal_system triclinic
_space_group_IT_number 2
_space_group_name_Hall '-P 1'
_space_group_name_H-M_alt 'P -1'
_atom_sites_solution_hydrogens geom
_audit_block_doi 10.5517/ccdc.csd.cc28c0j6
_audit_creation_method SHELXL-2018/3
_audit_update_record
;
2021-07-12 deposited with the CCDC.	2022-12-01 downloaded from the CCDC.
;
_cell_angle_alpha 89.5050(10)
_cell_angle_beta 71.2600(10)
_cell_angle_gamma 74.5360(10)
_cell_formula_units_Z 2
_cell_length_a 8.8978(2)
_cell_length_b 12.9429(3)
_cell_length_c 13.0536(3)
_cell_measurement_reflns_used 9945
_cell_measurement_temperature 296(2)
_cell_measurement_theta_max 27.92
_cell_measurement_theta_min 3.28
_cell_volume 1367.17(6)
_computing_structure_refinement 'SHELXL-2018/3 (Sheldrick, 2018)'
_computing_structure_solution 'SHELXT 2014/5 (Sheldrick, 2014)'
_diffrn_ambient_temperature 296(2)
_diffrn_measured_fraction_theta_full 0.999
_diffrn_measured_fraction_theta_max 0.997
_diffrn_measurement_device_type 'Bruker D8 Quest'
_diffrn_measurement_method '\f and \w scans'
_diffrn_radiation_type MoK\a
_diffrn_radiation_wavelength 0.71073
_diffrn_reflns_av_R_equivalents 0.0314
_diffrn_reflns_av_unetI/netI 0.0242
_diffrn_reflns_Laue_measured_fraction_full 0.999
_diffrn_reflns_Laue_measured_fraction_max 0.997
_diffrn_reflns_limit_h_max 11
_diffrn_reflns_limit_h_min -11
_diffrn_reflns_limit_k_max 17
_diffrn_reflns_limit_k_min -17
_diffrn_reflns_limit_l_max 17
_diffrn_reflns_limit_l_min -17
_diffrn_reflns_number 32636
_diffrn_reflns_point_group_measured_fraction_full 0.999
_diffrn_reflns_point_group_measured_fraction_max 0.997
_diffrn_reflns_theta_full 25.242
_diffrn_reflns_theta_max 28.282
_diffrn_reflns_theta_min 2.593
_exptl_absorpt_coefficient_mu 1.051
_exptl_absorpt_correction_type multi-scan
_exptl_absorpt_process_details SADABS
_exptl_crystal_colour blue
_exptl_crystal_density_diffrn 1.569
_exptl_crystal_description NEEDLES
_exptl_crystal_F_000 662
_exptl_crystal_size_max 0.450
_exptl_crystal_size_mid 0.320
_exptl_crystal_size_min 0.210
_exptl_transmission_factor_max 0.7457
_exptl_transmission_factor_min 0.6759
_refine_diff_density_max 1.134
_refine_diff_density_min -0.783
_refine_diff_density_rms 0.077
_refine_ls_extinction_method none
_refine_ls_goodness_of_fit_ref 1.035
_refine_ls_hydrogen_treatment constr
_refine_ls_matrix_type full
_refine_ls_number_parameters 364
_refine_ls_number_reflns 6769
_refine_ls_number_restraints 0
_refine_ls_restrained_S_all 1.035
_refine_ls_R_factor_all 0.0651
_refine_ls_R_factor_gt 0.0517
_refine_ls_shift/su_max 0.001
_refine_ls_shift/su_mean 0.000
_refine_ls_structure_factor_coef Fsqd
_refine_ls_weighting_details 'w=1/[\s^2^(Fo^2^)+(0.0870P)^2^+1.3091P] where P=(Fo^2^+2Fc^2^)/3'
_refine_ls_weighting_scheme calc
_refine_ls_wR_factor_gt 0.1479
_refine_ls_wR_factor_ref 0.1617
_reflns_Friedel_coverage 0.000
_reflns_number_gt 5497
_reflns_number_total 6769
_reflns_threshold_expression 'I > 2\s(I)'
_cod_data_source_file d2nj04859k2.cif
_cod_data_source_block shelx_CCDC1
_cod_depositor_comments 'Adding full bibliography for 7062117--7062118.cif.'
_cod_database_code 7062118
_shelx_shelxl_version_number 2018/3
_shelx_space_group_comment
;
The symmetry employed for this shelxl refinement is uniquely defined
by the following loop, which should always be used as a source of
symmetry information in preference to the above space-group names.
They are only intended as comments.
;
_shelx_estimated_absorpt_t_min 0.649
_shelx_estimated_absorpt_t_max 0.809

loop_
_space_group_symop_operation_xyz
'x, y, z'
'-x, -y, -z'

loop_
_atom_site_label
_atom_site_type_symbol
_atom_site_fract_x
_atom_site_fract_y
_atom_site_fract_z
_atom_site_U_iso_or_equiv
_atom_site_adp_type
_atom_site_occupancy
_atom_site_site_symmetry_order
_atom_site_calc_flag
_atom_site_refinement_flags_posn
_atom_site_refinement_flags_adp
_atom_site_refinement_flags_occupancy
_atom_site_disorder_assembly
_atom_site_disorder_group
Cu1 Cu 0.33491(4) 0.27412(3) 0.30487(3) 0.03842(13) Uani 1 1 d . . . . .
O1 O -0.1141(7) 0.2447(4) 0.4046(4) 0.1289(18) Uani 1 1 d . . . . .
Cl1 Cl -0.09923(12) 0.32688(7) 0.46598(8) 0.0623(2) Uani 1 1 d . . . . .
N1 N 0.3578(3) 0.4117(2) 0.2384(2) 0.0415(5) Uani 1 1 d . . . . .
C1 C 0.2398(5) 0.5038(3) 0.2629(3) 0.0510(7) Uani 1 1 d . . . . .
H1 H 0.135013 0.504080 0.308549 0.061 Uiso 1 1 calc R U . . .
N2 N 0.5995(3) 0.2166(2) 0.1892(2) 0.0444(6) Uani 1 1 d . . . . .
Cl2 Cl 0.76058(13) 0.82225(8) 0.18379(7) 0.0608(2) Uani 1 1 d . . . . .
O2 O -0.2450(6) 0.4056(4) 0.5183(4) 0.1347(18) Uani 1 1 d . . . . .
C2 C 0.2653(6) 0.6013(3) 0.2233(3) 0.0611(9) Uani 1 1 d . . . . .
H2 H 0.178158 0.663890 0.240324 0.073 Uiso 1 1 calc R U . . .
N3 N 0.2796(3) 0.21172(19) 0.17536(18) 0.0376(5) Uani 1 1 d . . . . .
O3 O 0.0234(5) 0.3705(3) 0.3970(3) 0.0874(10) Uani 1 1 d . . . . .
C3 C 0.4188(5) 0.6025(3) 0.1597(3) 0.0585(9) Uani 1 1 d . . . . .
H3 H 0.438697 0.666918 0.135264 0.070 Uiso 1 1 calc R U . . .
N4 N 0.3026(3) 0.1394(2) 0.3681(2) 0.0411(5) Uani 1 1 d . . . . .
O4 O -0.0376(6) 0.2739(4) 0.5482(3) 0.1271(17) Uani 1 1 d . . . . .
C4 C 0.5480(5) 0.5065(3) 0.1309(3) 0.0501(8) Uani 1 1 d . . . . .
C5 C 0.7104(5) 0.5004(4) 0.0615(3) 0.0638(10) Uani 1 1 d . . . . .
H5 H 0.736913 0.562981 0.036636 0.077 Uiso 1 1 calc R U . . .
N5 N 0.3676(4) 0.3301(3) 0.4391(2) 0.0584(7) Uani 1 1 d . . . . .
O5 O 0.7191(12) 0.7425(6) 0.1460(4) 0.210(4) Uani 1 1 d . . . . .
C6 C 0.8264(5) 0.4053(4) 0.0314(4) 0.0682(11) Uani 1 1 d . . . . .
H6 H 0.931002 0.402411 -0.016231 0.082 Uiso 1 1 calc R U . . .
O6 O 0.8666(11) 0.7762(8) 0.2365(8) 0.242(4) Uani 1 1 d . . . . .
C7 C 0.7913(4) 0.3101(3) 0.0710(3) 0.0573(8) Uani 1 1 d . . . . .
H7 H 0.872809 0.244897 0.048547 0.069 Uiso 1 1 calc R U . . .
O7 O 0.8464(6) 0.8759(3) 0.0984(3) 0.1089(13) Uani 1 1 d . . . . .
C8 C 0.6389(4) 0.3116(3) 0.1422(3) 0.0448(7) Uani 1 1 d . . . . .
O8 O 0.6444(10) 0.8890(6) 0.2642(6) 0.223(4) Uani 1 1 d . . . . .
C9 C 0.5128(4) 0.4105(2) 0.1716(2) 0.0419(6) Uani 1 1 d . . . . .
C10 C 0.7196(5) 0.1585(4) 0.2410(4) 0.0717(12) Uani 1 1 d . . . . .
H10A H 0.680448 0.102426 0.280077 0.107 Uiso 1 1 calc R U . . .
H10B H 0.731529 0.207790 0.290409 0.107 Uiso 1 1 calc R U . . .
H10C H 0.824592 0.127517 0.186194 0.107 Uiso 1 1 calc R U . . .
C11 C 0.5844(4) 0.1434(3) 0.1086(3) 0.0510(7) Uani 1 1 d . . . . .
H11A H 0.577807 0.075328 0.138819 0.061 Uiso 1 1 calc R U . . .
H11B H 0.681593 0.129384 0.044096 0.061 Uiso 1 1 calc R U . . .
C12 C 0.4334(4) 0.1925(3) 0.0788(2) 0.0466(7) Uani 1 1 d . . . . .
H12A H 0.440825 0.260267 0.048235 0.056 Uiso 1 1 calc R U . . .
H12B H 0.427784 0.145039 0.023924 0.056 Uiso 1 1 calc R U . . .
C13 C 0.1405(4) 0.2856(3) 0.1488(3) 0.0504(7) Uani 1 1 d . . . . .
H13A H 0.160290 0.354829 0.137306 0.076 Uiso 1 1 calc R U . . .
H13B H 0.039441 0.292847 0.207770 0.076 Uiso 1 1 calc R U . . .
H13C H 0.131779 0.256814 0.084028 0.076 Uiso 1 1 calc R U . . .
C14 C 0.2413(4) 0.1107(2) 0.2074(2) 0.0410(6) Uani 1 1 d . . . . .
C15 C 0.1904(4) 0.0510(3) 0.1464(3) 0.0527(8) Uani 1 1 d . . . . .
H15 H 0.185303 0.071986 0.079001 0.063 Uiso 1 1 calc R U . . .
C16 C 0.1455(5) -0.0420(3) 0.1850(3) 0.0641(10) Uani 1 1 d . . . . .
H16 H 0.108853 -0.081140 0.143417 0.077 Uiso 1 1 calc R U . . .
C17 C 0.1549(5) -0.0751(3) 0.2814(3) 0.0634(10) Uani 1 1 d . . . . .
H17 H 0.123986 -0.136575 0.305713 0.076 Uiso 1 1 calc R U . . .
C18 C 0.2114(4) -0.0174(3) 0.3461(3) 0.0505(7) Uani 1 1 d . . . . .
C19 C 0.2228(6) -0.0459(3) 0.4488(3) 0.0659(10) Uani 1 1 d . . . . .
H19 H 0.197071 -0.107830 0.476474 0.079 Uiso 1 1 calc R U . . .
C20 C 0.2712(6) 0.0170(3) 0.5064(3) 0.0671(10) Uani 1 1 d . . . . .
H20 H 0.278666 -0.001277 0.574035 0.081 Uiso 1 1 calc R U . . .
C21 C 0.3099(5) 0.1094(3) 0.4641(3) 0.0548(8) Uani 1 1 d . . . . .
H21 H 0.342411 0.152036 0.505170 0.066 Uiso 1 1 calc R U . . .
C22 C 0.2538(4) 0.0772(2) 0.3081(2) 0.0400(6) Uani 1 1 d . . . . .
C23 C 0.3698(5) 0.3626(3) 0.5180(3) 0.0606(9) Uani 1 1 d . . . . .
C24 C 0.3697(8) 0.4032(5) 0.6223(4) 0.0998(19) Uani 1 1 d . . . . .
H24A H 0.472445 0.367749 0.632792 0.150 Uiso 1 1 calc R U . . .
H24B H 0.280081 0.389248 0.679749 0.150 Uiso 1 1 calc R U . . .
H24C H 0.356428 0.479313 0.622667 0.150 Uiso 1 1 calc R U . . .

loop_
_atom_site_aniso_label
_atom_site_aniso_U_11
_atom_site_aniso_U_22
_atom_site_aniso_U_33
_atom_site_aniso_U_23
_atom_site_aniso_U_13
_atom_site_aniso_U_12
Cu1 0.0507(2) 0.0379(2) 0.03346(19) 0.00998(13) -0.01699(15) -0.01990(15)
O1 0.183(5) 0.135(4) 0.097(3) 0.003(3) -0.028(3) -0.114(4)
Cl1 0.0677(5) 0.0529(5) 0.0540(5) 0.0027(4) -0.0013(4) -0.0201(4)
N1 0.0528(14) 0.0381(12) 0.0373(12) 0.0073(9) -0.0148(10) -0.0191(11)
C1 0.063(2) 0.0410(16) 0.0459(17) 0.0045(13) -0.0120(15) -0.0174(14)
N2 0.0421(13) 0.0443(13) 0.0517(15) 0.0133(11) -0.0200(11) -0.0146(11)
Cl2 0.0763(6) 0.0570(5) 0.0515(5) 0.0033(4) -0.0222(4) -0.0208(4)
O2 0.105(3) 0.134(4) 0.109(3) 0.008(3) -0.012(3) 0.031(3)
C2 0.089(3) 0.0389(16) 0.0506(19) 0.0055(14) -0.0198(18) -0.0143(17)
N3 0.0455(12) 0.0417(12) 0.0317(11) 0.0085(9) -0.0156(9) -0.0186(10)
O3 0.097(2) 0.084(2) 0.088(2) 0.0244(18) -0.0195(19) -0.0487(19)
C3 0.092(3) 0.0443(17) 0.0475(18) 0.0162(14) -0.0243(18) -0.0319(18)
N4 0.0489(13) 0.0399(12) 0.0375(12) 0.0127(9) -0.0156(10) -0.0161(10)
O4 0.134(4) 0.134(4) 0.073(2) 0.041(2) -0.015(2) 0.004(3)
C4 0.073(2) 0.0536(18) 0.0412(16) 0.0161(13) -0.0269(15) -0.0366(16)
C5 0.081(3) 0.077(3) 0.057(2) 0.0271(18) -0.0277(19) -0.054(2)
N5 0.084(2) 0.0581(17) 0.0477(16) 0.0117(13) -0.0309(15) -0.0340(16)
O5 0.389(11) 0.236(7) 0.102(3) 0.030(4) -0.080(5) -0.249(8)
C6 0.059(2) 0.092(3) 0.069(2) 0.028(2) -0.0220(19) -0.045(2)
O6 0.253(9) 0.290(10) 0.273(9) 0.163(8) -0.190(8) -0.104(8)
C7 0.0475(18) 0.072(2) 0.061(2) 0.0174(17) -0.0214(16) -0.0273(17)
O7 0.144(4) 0.112(3) 0.076(2) 0.023(2) -0.024(2) -0.060(3)
C8 0.0457(15) 0.0534(17) 0.0464(16) 0.0135(13) -0.0211(13) -0.0250(13)
O8 0.195(7) 0.153(5) 0.206(7) -0.046(5) 0.088(6) -0.047(5)
C9 0.0532(16) 0.0472(15) 0.0368(14) 0.0114(11) -0.0204(12) -0.0263(13)
C10 0.062(2) 0.075(3) 0.094(3) 0.037(2) -0.046(2) -0.0196(19)
C11 0.0462(16) 0.0459(16) 0.0534(18) -0.0004(14) -0.0060(14) -0.0133(13)
C12 0.0536(17) 0.0556(18) 0.0328(14) 0.0027(12) -0.0088(12) -0.0256(14)
C13 0.0576(19) 0.0530(18) 0.0493(17) 0.0116(14) -0.0286(15) -0.0166(15)
C14 0.0447(15) 0.0410(14) 0.0390(14) 0.0043(11) -0.0103(12) -0.0192(12)
C15 0.060(2) 0.0552(19) 0.0484(17) -0.0001(14) -0.0165(15) -0.0273(16)
C16 0.070(2) 0.059(2) 0.067(2) -0.0088(18) -0.0129(19) -0.0354(19)
C17 0.073(2) 0.0451(18) 0.068(2) 0.0007(16) -0.0048(19) -0.0323(17)
C18 0.0542(18) 0.0386(15) 0.0533(18) 0.0081(13) -0.0075(14) -0.0167(13)
C19 0.084(3) 0.0446(18) 0.064(2) 0.0251(16) -0.013(2) -0.0232(18)
C20 0.095(3) 0.061(2) 0.054(2) 0.0320(17) -0.031(2) -0.028(2)
C21 0.075(2) 0.0526(18) 0.0445(17) 0.0187(14) -0.0272(16) -0.0226(17)
C22 0.0422(14) 0.0357(13) 0.0400(14) 0.0068(11) -0.0089(11) -0.0132(11)
C23 0.084(3) 0.067(2) 0.0476(19) 0.0160(16) -0.0291(18) -0.039(2)
C24 0.150(5) 0.127(5) 0.048(2) 0.010(3) -0.041(3) -0.072(4)

loop_
_atom_type_symbol
_atom_type_description
_atom_type_scat_dispersion_real
_atom_type_scat_dispersion_imag
_atom_type_scat_source
C C 0.0033 0.0016 'International Tables Vol C Tables 4.2.6.8 and 6.1.1.4'
H H 0.0000 0.0000 'International Tables Vol C Tables 4.2.6.8 and 6.1.1.4'
Cl Cl 0.1484 0.1585 'International Tables Vol C Tables 4.2.6.8 and 6.1.1.4'
Cu Cu 0.3201 1.2651 'International Tables Vol C Tables 4.2.6.8 and 6.1.1.4'
N N 0.0061 0.0033 'International Tables Vol C Tables 4.2.6.8 and 6.1.1.4'
O O 0.0106 0.0060 'International Tables Vol C Tables 4.2.6.8 and 6.1.1.4'

loop_
_geom_angle_atom_site_label_1
_geom_angle_atom_site_label_2
_geom_angle_atom_site_label_3
_geom_angle
_geom_angle_site_symmetry_1
_geom_angle_site_symmetry_3
_geom_angle_publ_flag
N4 Cu1 N1 177.15(10) . . ?
N4 Cu1 N5 92.84(11) . . ?
N1 Cu1 N5 89.11(11) . . ?
N4 Cu1 N3 83.28(10) . . ?
N1 Cu1 N3 94.62(9) . . ?
N5 Cu1 N3 174.25(11) . . ?
N4 Cu1 N2 101.32(10) . . ?
N1 Cu1 N2 80.30(10) . . ?
N5 Cu1 N2 101.70(12) . . ?
N3 Cu1 N2 83.27(9) . . ?
O2 Cl1 O1 115.6(4) . . ?
O2 Cl1 O3 112.2(3) . . ?
O1 Cl1 O3 107.4(2) . . ?
O2 Cl1 O4 107.8(3) . . ?
O1 Cl1 O4 105.1(3) . . ?
O3 Cl1 O4 108.3(3) . . ?
C1 N1 C9 118.9(3) . . ?
C1 N1 Cu1 124.6(2) . . ?
C9 N1 Cu1 116.1(2) . . ?
N1 C1 C2 123.1(3) . . ?
N1 C1 H1 118.5 . . ?
C2 C1 H1 118.5 . . ?
C8 N2 C10 112.2(3) . . ?
C8 N2 C11 111.8(3) . . ?
C10 N2 C11 110.6(3) . . ?
C8 N2 Cu1 105.76(19) . . ?
C10 N2 Cu1 114.0(2) . . ?
C11 N2 Cu1 101.93(18) . . ?
O8 Cl2 O5 117.0(5) . . ?
O8 Cl2 O6 99.5(7) . . ?
O5 Cl2 O6 106.4(6) . . ?
O8 Cl2 O7 113.4(4) . . ?
O5 Cl2 O7 111.9(3) . . ?
O6 Cl2 O7 107.1(4) . . ?
C3 C2 C1 119.0(3) . . ?
C3 C2 H2 120.5 . . ?
C1 C2 H2 120.5 . . ?
C14 N3 C13 110.2(2) . . ?
C14 N3 C12 111.1(2) . . ?
C13 N3 C12 109.0(2) . . ?
C14 N3 Cu1 106.76(17) . . ?
C13 N3 Cu1 113.92(19) . . ?
C12 N3 Cu1 105.77(17) . . ?
C2 C3 C4 119.9(3) . . ?
C2 C3 H3 120.0 . . ?
C4 C3 H3 120.0 . . ?
C21 N4 C22 118.5(3) . . ?
C21 N4 Cu1 126.9(2) . . ?
C22 N4 Cu1 114.31(19) . . ?
C3 C4 C9 118.1(3) . . ?
C3 C4 C5 123.4(3) . . ?
C9 C4 C5 118.5(3) . . ?
C6 C5 C4 120.7(3) . . ?
C6 C5 H5 119.6 . . ?
C4 C5 H5 119.6 . . ?
C23 N5 Cu1 173.3(4) . . ?
C5 C6 C7 120.7(4) . . ?
C5 C6 H6 119.6 . . ?
C7 C6 H6 119.6 . . ?
C8 C7 C6 121.1(4) . . ?
C8 C7 H7 119.4 . . ?
C6 C7 H7 119.4 . . ?
C7 C8 C9 119.0(3) . . ?
C7 C8 N2 123.1(3) . . ?
C9 C8 N2 117.9(3) . . ?
N1 C9 C4 120.9(3) . . ?
N1 C9 C8 119.3(3) . . ?
C4 C9 C8 119.8(3) . . ?
N2 C10 H10A 109.5 . . ?
N2 C10 H10B 109.5 . . ?
H10A C10 H10B 109.5 . . ?
N2 C10 H10C 109.5 . . ?
H10A C10 H10C 109.5 . . ?
H10B C10 H10C 109.5 . . ?
N2 C11 C12 110.4(3) . . ?
N2 C11 H11A 109.6 . . ?
C12 C11 H11A 109.6 . . ?
N2 C11 H11B 109.6 . . ?
C12 C11 H11B 109.6 . . ?
H11A C11 H11B 108.1 . . ?
N3 C12 C11 111.5(3) . . ?
N3 C12 H12A 109.3 . . ?
C11 C12 H12A 109.3 . . ?
N3 C12 H12B 109.3 . . ?
C11 C12 H12B 109.3 . . ?
H12A C12 H12B 108.0 . . ?
N3 C13 H13A 109.5 . . ?
N3 C13 H13B 109.5 . . ?
H13A C13 H13B 109.5 . . ?
N3 C13 H13C 109.5 . . ?
H13A C13 H13C 109.5 . . ?
H13B C13 H13C 109.5 . . ?
C15 C14 C22 119.9(3) . . ?
C15 C14 N3 123.2(3) . . ?
C22 C14 N3 116.9(2) . . ?
C14 C15 C16 120.4(3) . . ?
C14 C15 H15 119.8 . . ?
C16 C15 H15 119.8 . . ?
C17 C16 C15 120.9(3) . . ?
C17 C16 H16 119.5 . . ?
C15 C16 H16 119.5 . . ?
C16 C17 C18 120.7(3) . . ?
C16 C17 H17 119.7 . . ?
C18 C17 H17 119.7 . . ?
C19 C18 C22 117.3(3) . . ?
C19 C18 C17 124.3(3) . . ?
C22 C18 C17 118.4(3) . . ?
C20 C19 C18 119.8(3) . . ?
C20 C19 H19 120.1 . . ?
C18 C19 H19 120.1 . . ?
C19 C20 C21 119.7(3) . . ?
C19 C20 H20 120.2 . . ?
C21 C20 H20 120.2 . . ?
N4 C21 C20 123.0(3) . . ?
N4 C21 H21 118.5 . . ?
C20 C21 H21 118.5 . . ?
N4 C22 C14 118.5(2) . . ?
N4 C22 C18 121.7(3) . . ?
C14 C22 C18 119.7(3) . . ?
N5 C23 C24 178.4(4) . . ?
C23 C24 H24A 109.5 . . ?
C23 C24 H24B 109.5 . . ?
H24A C24 H24B 109.5 . . ?
C23 C24 H24C 109.5 . . ?
H24A C24 H24C 109.5 . . ?
H24B C24 H24C 109.5 . . ?

loop_
_geom_bond_atom_site_label_1
_geom_bond_atom_site_label_2
_geom_bond_distance
_geom_bond_site_symmetry_2
_geom_bond_publ_flag
Cu1 N4 1.973(2) . ?
Cu1 N1 2.004(2) . ?
Cu1 N5 2.036(3) . ?
Cu1 N3 2.126(2) . ?
Cu1 N2 2.275(3) . ?
O1 Cl1 1.396(4) . ?
Cl1 O2 1.387(4) . ?
Cl1 O3 1.417(3) . ?
Cl1 O4 1.445(4) . ?
N1 C1 1.322(4) . ?
N1 C9 1.371(4) . ?
C1 C2 1.406(5) . ?
C1 H1 0.9300 . ?
N2 C8 1.445(4) . ?
N2 C10 1.480(4) . ?
N2 C11 1.483(4) . ?
Cl2 O8 1.326(6) . ?
Cl2 O5 1.332(5) . ?
Cl2 O6 1.352(6) . ?
Cl2 O7 1.425(4) . ?
C2 C3 1.356(6) . ?
C2 H2 0.9300 . ?
N3 C14 1.462(4) . ?
N3 C13 1.486(4) . ?
N3 C12 1.496(4) . ?
C3 C4 1.406(5) . ?
C3 H3 0.9300 . ?
N4 C21 1.326(4) . ?
N4 C22 1.365(4) . ?
C4 C9 1.418(4) . ?
C4 C5 1.419(5) . ?
C5 C6 1.344(6) . ?
C5 H5 0.9300 . ?
N5 C23 1.123(5) . ?
C6 C7 1.405(5) . ?
C6 H6 0.9300 . ?
C7 C8 1.370(5) . ?
C7 H7 0.9300 . ?
C8 C9 1.419(5) . ?
C10 H10A 0.9600 . ?
C10 H10B 0.9600 . ?
C10 H10C 0.9600 . ?
C11 C12 1.496(5) . ?
C11 H11A 0.9700 . ?
C11 H11B 0.9700 . ?
C12 H12A 0.9700 . ?
C12 H12B 0.9700 . ?
C13 H13A 0.9600 . ?
C13 H13B 0.9600 . ?
C13 H13C 0.9600 . ?
C14 C15 1.366(4) . ?
C14 C22 1.410(4) . ?
C15 C16 1.407(5) . ?
C15 H15 0.9300 . ?
C16 C17 1.346(6) . ?
C16 H16 0.9300 . ?
C17 C18 1.417(5) . ?
C17 H17 0.9300 . ?
C18 C19 1.416(5) . ?
C18 C22 1.416(4) . ?
C19 C20 1.349(6) . ?
C19 H19 0.9300 . ?
C20 C21 1.393(5) . ?
C20 H20 0.9300 . ?
C21 H21 0.9300 . ?
C23 C24 1.463(5) . ?
C24 H24A 0.9600 . ?
C24 H24B 0.9600 . ?
C24 H24C 0.9600 . ?
